data_4029032
loop_
_publ_author_name
'Kamimura, Akio'
'Nokubi, Tomomi'
'Watanabe, Ryusuke'
'Ishikawa, Mari'
'Nasu, Kotaro'
'Uno, Hidemitsu'
'Sumimoto, Michinori'

_publ_section_title
;
 4,4'-Diarylsulfanyl-2,2',5,5'-tetraoxybiaryl Derivatives as a
 Water-Soluble Fluorescent Dye.
;
_journal_issue 3
_journal_name_full 'The Journal of organic chemistry'
_journal_page_first 1068
_journal_paper_doi 10.1021/jo402522y
_journal_volume 79
_journal_year 2014
_chemical_formula_moiety 'C14 H12 N3 O2 S '
_chemical_formula_sum 'C14 H12 N3 O2 S'
_chemical_formula_weight 286.33
_space_group_IT_number 5
_symmetry_cell_setting monoclinic
_symmetry_Int_Tables_number 5
_symmetry_space_group_name_Hall 'C 2y'
_symmetry_space_group_name_H-M 'C 1 2 1'
_cell_angle_alpha 90.0000
_cell_angle_beta 91.193(6)
_cell_angle_gamma 90.0000
_cell_formula_units_Z 4
_cell_length_a 14.549(3)
_cell_length_b 5.7568(12)
_cell_length_c 14.436(3)
_cell_measurement_reflns_used 2369
_cell_measurement_temperature 296.1
_cell_measurement_theta_max 27.8
_cell_measurement_theta_min 3.1
_cell_volume 1208.8(4)
_computing_cell_refinement PROCESS-AUTO
_computing_data_collection PROCESS-AUTO
_computing_data_reduction CrystalStructure
_computing_publication_material 'CrystalStructure 3.8'
_computing_structure_refinement CRYSTALS
_computing_structure_solution SIR92
_diffrn_detector_area_resol_mean 10.00
_diffrn_measured_fraction_theta_full 0.980
_diffrn_measured_fraction_theta_max 0.980
_diffrn_measurement_device_type 'Rigaku RAXIS-RAPID'
_diffrn_measurement_method \w
_diffrn_radiation_type 'Mo K\a'
_diffrn_radiation_wavelength 0.71075
_diffrn_reflns_av_R_equivalents 0.052
_diffrn_reflns_limit_h_max 18
_diffrn_reflns_limit_h_min 0
_diffrn_reflns_limit_k_max 7
_diffrn_reflns_limit_k_min 0
_diffrn_reflns_limit_l_max 18
_diffrn_reflns_limit_l_min -18
_diffrn_reflns_number 1496
_diffrn_reflns_theta_full 27.48
_diffrn_reflns_theta_max 27.48
_exptl_absorpt_coefficient_mu 0.273
_exptl_absorpt_correction_type none
_exptl_crystal_colour colorless
_exptl_crystal_density_diffrn 1.573
_exptl_crystal_density_method 'not measured'
_exptl_crystal_description platelet
_exptl_crystal_F_000 596.00
_exptl_crystal_size_max 0.40
_exptl_crystal_size_mid 0.10
_exptl_crystal_size_min 0.10
_refine_diff_density_max 0.25
_refine_diff_density_min -0.34
_refine_ls_extinction_method none
_refine_ls_goodness_of_fit_ref 5.750
_refine_ls_hydrogen_treatment refall
_refine_ls_number_parameters 168
_refine_ls_number_reflns 1009
_refine_ls_R_factor_gt 0.0548
_refine_ls_shift/su_max 0.0000
_refine_ls_structure_factor_coef F
_refine_ls_weighting_details 'w = 1.0'
_refine_ls_weighting_scheme unit
_refine_ls_wR_factor_ref 0.0561
_reflns_number_gt 1001
_reflns_number_total 1496
_reflns_threshold_expression F^2^>2.0\s(F^2^)
_cod_data_source_file jo402522y_si_002.cif
_cod_data_source_block '_nokubi'
_cod_original_formula_sum 'C14 H12 N3 O2 S '
_cod_database_code 4029032

loop_
_symmetry_equiv_pos_site_id
_symmetry_equiv_pos_as_xyz
1 +X,+Y,+Z
2 -X,+Y,-Z
3 1/2+X,1/2+Y,+Z
4 1/2-X,1/2+Y,-Z

loop_
_atom_site_label
_atom_site_type_symbol
_atom_site_fract_x
_atom_site_fract_y
_atom_site_fract_z
_atom_site_U_iso_or_equiv
_atom_site_adp_type
_atom_site_occupancy
_atom_site_symmetry_multiplicity
_atom_site_calc_flag
_atom_site_refinement_flags
S(1) S 0.40098(12) 0.0194(5) 0.14604(11) 0.0535(5) Uani 1.00 1 d .
O(1) O 0.5794(3) 0.4145(9) 0.4160(3) 0.0515(14) Uani 1.00 1 d .
O(2) O 0.3245(3) -0.2489(9) 0.3042(3) 0.0530(15) Uani 1.00 1 d .
C(4) C 0.480880(10) 0.1033(11) 0.451140(10) 0.0374(17) Uani 1.00 1 d .
C(5) C 0.4857(4) 0.2345(13) 0.2926(4) 0.0405(18) Uani 1.00 1 d .
C(6) C 0.4224(3) 0.0635(13) 0.2671(3) 0.0407(18) Uani 1.00 1 d .
C(7) C 0.3872(4) -0.0838(12) 0.3326(4) 0.0391(17) Uani 1.00 1 d .
C(8) C 0.2816(4) 0.0740(12) 0.1309(3) 0.0384(17) Uani 1.00 1 d .
C(9) C 0.2281(4) -0.0900(13) 0.0859(4) 0.048(2) Uani 1.00 1 d .
C(10) C 0.4177(4) -0.0625(12) 0.4249(4) 0.0394(17) Uani 1.00 1 d .
C(11) C 0.2437(4) 0.2842(13) 0.1566(4) 0.046(2) Uani 1.00 1 d .
C(12) C 0.5162(4) 0.2549(12) 0.3851(4) 0.0391(17) Uani 1.00 1 d .
C(13) C 0.6172(5) 0.5661(14) 0.3484(4) 0.061(2) Uani 1.00 1 d .
C(14) C 0.1504(5) 0.3236(14) 0.1399(4) 0.053(2) Uani 1.00 1 d .
C(15) C 0.2859(5) -0.3903(15) 0.3733(5) 0.063(2) Uani 1.00 1 d .
C(16) C 0.1354(4) -0.0451(14) 0.0685(4) 0.054(2) Uani 1.00 1 d .
C(17) C 0.0967(5) 0.1603(15) 0.0950(5) 0.055(2) Uani 1.00 1 d .
H(1) H 0.5000 0.1150 0.5000 0.045 Uiso 1.00 2 c R
H(2) H 0.5087 0.3374 0.2471 0.049 Uiso 1.00 1 c R
H(3) H 0.3932 -0.1623 0.4706 0.047 Uiso 1.00 1 c R
H(4) H 0.2548 -0.2323 0.0668 0.058 Uiso 1.00 1 c R
H(7) H 0.2812 0.3995 0.1855 0.055 Uiso 1.00 1 c R
H(8) H 0.6710 0.4969 0.3243 0.074 Uiso 1.00 1 c R
H(9) H 0.6329 0.7097 0.3771 0.074 Uiso 1.00 1 c R
H(10) H 0.5739 0.5926 0.2994 0.074 Uiso 1.00 1 c R
H(11) H 0.1235 0.4651 0.1597 0.064 Uiso 1.00 1 c R
H(12) H 0.3230 -0.5250 0.3810 0.076 Uiso 1.00 1 c R
H(13) H 0.2253 -0.4350 0.3552 0.076 Uiso 1.00 1 c R
H(14) H 0.2843 -0.3072 0.4300 0.076 Uiso 1.00 1 c R
H(15) H 0.0980 -0.1587 0.0383 0.065 Uiso 1.00 1 c R
H(16) H 0.0335 0.1908 0.0824 0.066 Uiso 1.00 1 c R

loop_
_atom_site_aniso_label
_atom_site_aniso_U_11
_atom_site_aniso_U_22
_atom_site_aniso_U_33
_atom_site_aniso_U_12
_atom_site_aniso_U_13
_atom_site_aniso_U_23
S(1) 0.0423(8) 0.0898(15) 0.0283(6) 0.0091(11) -0.0030(5) -0.0055(11)
O(1) 0.058(2) 0.057(3) 0.040(2) -0.022(2) 0.002(2) 0.002(2)
O(2) 0.061(3) 0.056(3) 0.041(2) -0.013(2) -0.012(2) -0.005(2)
C(4) 0.044(3) 0.043(4) 0.024(2) 0.002(3) -0.009(2) 0.001(2)
C(5) 0.038(3) 0.051(4) 0.032(3) 0.001(3) 0.003(2) 0.009(3)
C(6) 0.033(3) 0.062(5) 0.027(2) 0.003(3) -0.005(2) -0.002(3)
C(7) 0.038(3) 0.042(3) 0.037(3) -0.002(3) -0.007(2) -0.004(3)
C(8) 0.045(3) 0.050(4) 0.020(2) 0.000(3) -0.005(2) 0.001(3)
C(9) 0.051(4) 0.051(4) 0.043(3) 0.010(3) -0.004(3) -0.008(3)
C(10) 0.044(3) 0.046(4) 0.028(2) -0.004(3) -0.009(2) 0.001(2)
C(11) 0.059(4) 0.040(4) 0.040(3) -0.001(3) -0.006(3) -0.007(3)
C(12) 0.040(3) 0.042(3) 0.035(3) -0.001(3) -0.004(2) -0.001(3)
C(13) 0.070(5) 0.062(6) 0.052(4) -0.018(4) 0.011(3) 0.001(4)
C(14) 0.055(4) 0.055(5) 0.049(3) 0.023(4) 0.007(3) -0.001(4)
C(15) 0.068(5) 0.056(5) 0.065(4) -0.019(4) -0.010(4) 0.008(4)
C(16) 0.045(4) 0.063(5) 0.055(4) -0.004(4) -0.011(3) -0.008(4)
C(17) 0.042(4) 0.074(5) 0.049(4) 0.015(4) -0.005(3) 0.002(4)

loop_
_atom_type_symbol
_atom_type_description
_atom_type_scat_dispersion_real
_atom_type_scat_dispersion_imag
_atom_type_scat_source
N N 0.006 0.003
;
International Tables for Crystallography
(1992, Vol. C, Tables 4.2.6.8 and 6.1.1.4)
;
C C 0.003 0.002
;
International Tables for Crystallography
(1992, Vol. C, Tables 4.2.6.8 and 6.1.1.4)
;
O O 0.011 0.006
;
International Tables for Crystallography
(1992, Vol. C, Tables 4.2.6.8 and 6.1.1.4)
;
H H 0.000 0.000
;
International Tables for Crystallography
(1992, Vol. C, Table 6.1.1.4)
;
S S 0.125 0.123
;
International Tables for Crystallography
(1992, Vol. C, Tables 4.2.6.8 and 6.1.1.4)
;
